data_4003312
loop_
_publ_author_name
'Yoshida, Yusuke'
'Inoue, Katsuya'
'Kikuchi, Koichi'
'Kurmoo, Mohamedally'

_publ_section_title
;
 Biomimetic Transformation by a Crystal of a Chiral MnII--CrIII
 Ferrimagnetic Prussian Blue Analogue
;
_journal_issue 19
_journal_name_full 'Chemistry of Materials'
_journal_page_first 7029
_journal_paper_doi 10.1021/acs.chemmater.6b02852
_journal_volume 28
_journal_year 2016
_chemical_absolute_configuration rm
_chemical_formula_sum 'C9 H15 Cr Mn N8 O2'
_chemical_formula_weight 374.23
_space_group_IT_number 19
_space_group_name_Hall 'P 2ac 2ab'
_space_group_name_H-M_alt 'P 21 21 21'
_symmetry_cell_setting orthorhombic
_symmetry_space_group_name_H-M 'P 21 21 21'
_atom_sites_solution_hydrogens geom
_atom_sites_solution_primary direct
_atom_sites_solution_secondary difmap
_audit_creation_method SHELXL-97
_cell_angle_alpha 90.00
_cell_angle_beta 90.00
_cell_angle_gamma 90.00
_cell_formula_units_Z 4
_cell_length_a 7.6695(16)
_cell_length_b 14.586(3)
_cell_length_c 15.013(3)
_cell_measurement_reflns_used 796
_cell_measurement_temperature 298
_cell_measurement_theta_max 26.528
_cell_measurement_theta_min 2.793
_cell_volume 1679.5(6)
_computing_cell_refinement 'Bruker SMART'
_computing_data_collection 'Bruker SMART'
_computing_data_reduction 'Bruker SHELXTL'
_computing_molecular_graphics 'Bruker SHELXTL'
_computing_publication_material 'Bruker SHELXTL'
_computing_structure_refinement 'SHELXL-97 (Sheldrick, 1997)'
_computing_structure_solution 'SHELXS-97 (Sheldrick, 1990)'
_diffrn_ambient_temperature 298
_diffrn_detector_area_resol_mean 8.366
_diffrn_measured_fraction_theta_full 0.981
_diffrn_measured_fraction_theta_max 0.906
_diffrn_measurement_device_type 'CCD area detector'
_diffrn_measurement_method 'phi and omega scans'
_diffrn_radiation_monochromator graphite
_diffrn_radiation_source 'fine-focus sealed tube'
_diffrn_radiation_type MoK\a
_diffrn_radiation_wavelength 0.71073
_diffrn_reflns_av_R_equivalents 0.0474
_diffrn_reflns_av_sigmaI/netI 0.0691
_diffrn_reflns_limit_h_max 8
_diffrn_reflns_limit_h_min -9
_diffrn_reflns_limit_k_max 19
_diffrn_reflns_limit_k_min -16
_diffrn_reflns_limit_l_max 19
_diffrn_reflns_limit_l_min -17
_diffrn_reflns_number 5256
_diffrn_reflns_theta_full 25.00
_diffrn_reflns_theta_max 27.85
_diffrn_reflns_theta_min 1.95
_exptl_absorpt_coefficient_mu 1.413
_exptl_absorpt_correction_T_max 1.000000
_exptl_absorpt_correction_T_min 0.632608
_exptl_absorpt_correction_type empirical
_exptl_absorpt_process_details 'SADABS (Sheldrich, G. M. (1996))'
_exptl_crystal_colour green
_exptl_crystal_density_diffrn 1.480
_exptl_crystal_density_method 'not measured'
_exptl_crystal_description needle
_exptl_crystal_F_000 760
_exptl_crystal_size_max 0.5
_exptl_crystal_size_mid 0.2
_exptl_crystal_size_min 0.1
_refine_diff_density_max 1.097
_refine_diff_density_min -0.756
_refine_diff_density_rms 0.137
_refine_ls_abs_structure_details 'Flack H D (1983), Acta Cryst. A39, 876-881'
_refine_ls_abs_structure_Flack -0.08(11)
_refine_ls_extinction_method none
_refine_ls_goodness_of_fit_ref 1.256
_refine_ls_hydrogen_treatment constr
_refine_ls_matrix_type full
_refine_ls_number_parameters 192
_refine_ls_number_reflns 3433
_refine_ls_number_restraints 0
_refine_ls_restrained_S_all 1.256
_refine_ls_R_factor_all 0.1497
_refine_ls_R_factor_gt 0.0897
_refine_ls_shift/su_max 0.000
_refine_ls_shift/su_mean 0.000
_refine_ls_structure_factor_coef Fsqd
_refine_ls_weighting_details 'calc w=1/[\s^2^(Fo^2^)+(0.0746P)^2^+6.8591P] where P=(Fo^2^+2Fc^2^)/3'
_refine_ls_weighting_scheme calc
_refine_ls_wR_factor_gt 0.1937
_refine_ls_wR_factor_ref 0.2300
_reflns_number_gt 2357
_reflns_number_total 3433
_reflns_threshold_expression >2sigma(I)
_cod_data_source_file cm6b02852_si_002.cif
_cod_data_source_block 8_rehydrated_HP
_cod_original_sg_symbol_H-M P2(1)2(1)2(1)
_cod_database_code 4003312

loop_
_symmetry_equiv_pos_as_xyz
'x, y, z'
'-x+1/2, -y, z+1/2'
'x+1/2, -y+1/2, -z'
'-x, y+1/2, -z+1/2'

loop_
_atom_site_label
_atom_site_type_symbol
_atom_site_fract_x
_atom_site_fract_y
_atom_site_fract_z
_atom_site_U_iso_or_equiv
_atom_site_adp_type
_atom_site_occupancy
_atom_site_symmetry_multiplicity
_atom_site_calc_flag
_atom_site_refinement_flags
Cr1 Cr 0.5014(5) 0.24381(8) 0.23950(8) 0.0281(3) Uani 1 1 d .
Mn1 Mn -0.0077(2) 0.49358(8) 0.19219(9) 0.0299(3) Uani 1 1 d .
C1 C 0.303(2) 0.3355(9) 0.2065(10) 0.037(3) Uani 1 1 d .
N1 N 0.1979(17) 0.3873(8) 0.1883(8) 0.040(3) Uani 1 1 d .
C2 C 0.6848(16) 0.3364(9) 0.1897(10) 0.031(3) Uani 1 1 d .
N2 N -0.2131(15) 0.3891(8) 0.1671(7) 0.039(3) Uani 1 1 d .
C3 C 0.6958(19) 0.1528(10) 0.2711(11) 0.039(3) Uani 1 1 d .
N3 N 0.1960(17) 0.5980(8) 0.2150(9) 0.047(3) Uani 1 1 d .
C4 C 0.315(2) 0.1502(9) 0.2853(10) 0.037(3) Uani 1 1 d .
N4 N -0.2165(17) 0.5979(8) 0.1923(8) 0.043(3) Uani 1 1 d .
C5 C 0.483(3) 0.1816(7) 0.1177(7) 0.046(3) Uani 1 1 d .
N5 N 0.469(3) 0.1461(8) 0.0489(8) 0.083(5) Uani 1 1 d .
C6 C 0.517(2) 0.3103(6) 0.3608(7) 0.037(2) Uani 1 1 d .
N6 N 0.522(2) 0.3496(7) 0.4274(7) 0.063(3) Uani 1 1 d .
N7 N 0.0658(14) 0.5137(8) 0.5426(7) 0.070(3) Uani 1 1 d .
H1 H 0.1814 0.5132 0.5374 0.104 Uiso 1 1 calc R
H2 H 0.0370 0.5169 0.5999 0.104 Uiso 1 1 calc R
H3 H 0.0229 0.5622 0.5140 0.104 Uiso 1 1 calc R
N8 N -0.0614(13) 0.4800(6) 0.3440(6) 0.050(3) Uani 1 1 d .
H4 H -0.0503 0.5367 0.3670 0.060 Uiso 1 1 calc R
H5 H -0.1745 0.4647 0.3495 0.060 Uiso 1 1 calc R
C7 C -0.007(3) 0.4291(9) 0.5036(7) 0.065(3) Uani 1 1 d .
H6 H -0.1325 0.4299 0.5102 0.078 Uiso 1 1 calc R
H7 H 0.0374 0.3768 0.5366 0.078 Uiso 1 1 calc R
C8 C 0.0382(15) 0.4168(9) 0.4046(7) 0.049(3) Uani 1 1 d .
H8 H 0.1629 0.4292 0.3969 0.059 Uiso 1 1 calc R
C9 C 0.005(3) 0.3169(7) 0.3811(7) 0.055(3) Uani 1 1 d .
H9 H -0.1128 0.3011 0.3954 0.082 Uiso 1 1 calc R
H10 H 0.0835 0.2786 0.4144 0.082 Uiso 1 1 calc R
H11 H 0.0249 0.3078 0.3185 0.082 Uiso 1 1 calc R
O1 O 0.0508(9) 0.5090(5) 0.0464(5) 0.0471(19) Uani 1 1 d .
O2 O -0.004(4) 0.6712(7) 0.4338(9) 0.156(7) Uani 1 1 d .

loop_
_atom_site_aniso_label
_atom_site_aniso_U_11
_atom_site_aniso_U_22
_atom_site_aniso_U_33
_atom_site_aniso_U_23
_atom_site_aniso_U_13
_atom_site_aniso_U_12
Cr1 0.0267(7) 0.0237(6) 0.0341(7) 0.0004(5) -0.0011(10) 0.0014(9)
Mn1 0.0269(6) 0.0272(6) 0.0356(7) -0.0004(5) -0.0006(8) -0.0011(11)
C1 0.039(7) 0.027(7) 0.045(8) 0.007(6) 0.003(6) 0.000(5)
N1 0.037(6) 0.034(6) 0.047(6) 0.010(5) 0.003(5) 0.008(5)
C2 0.024(6) 0.031(7) 0.036(7) 0.005(6) -0.007(5) 0.002(5)
N2 0.030(6) 0.039(6) 0.047(7) 0.002(5) 0.001(5) -0.012(4)
C3 0.034(7) 0.035(8) 0.048(8) -0.008(6) 0.002(6) -0.004(6)
N3 0.041(7) 0.035(6) 0.064(8) -0.006(6) 0.002(6) -0.011(5)
C4 0.049(8) 0.026(7) 0.035(7) 0.024(5) -0.002(6) -0.001(6)
N4 0.049(7) 0.031(6) 0.049(6) -0.004(5) 0.004(5) 0.008(5)
C5 0.050(9) 0.037(5) 0.052(6) -0.007(4) 0.001(8) 0.000(7)
N5 0.119(16) 0.073(7) 0.056(7) -0.016(6) -0.008(9) 0.003(10)
C6 0.035(7) 0.029(4) 0.048(5) -0.009(4) -0.002(7) 0.000(6)
N6 0.070(9) 0.062(6) 0.057(6) -0.013(5) -0.008(8) 0.013(8)
N7 0.066(7) 0.095(9) 0.048(6) -0.023(6) -0.008(5) 0.006(7)
N8 0.060(6) 0.048(6) 0.043(5) -0.003(4) -0.017(4) 0.009(4)
C7 0.067(8) 0.084(8) 0.043(6) -0.002(6) 0.012(10) -0.008(11)
C8 0.034(8) 0.077(8) 0.036(5) 0.001(6) -0.004(5) -0.004(6)
C9 0.055(7) 0.060(6) 0.049(6) 0.010(5) -0.004(9) 0.015(10)
O1 0.056(5) 0.049(4) 0.037(4) 0.009(3) 0.003(3) -0.003(4)
O2 0.253(19) 0.075(7) 0.140(12) -0.031(7) -0.069(19) 0.010(16)

loop_
_atom_type_symbol
_atom_type_description
_atom_type_scat_dispersion_real
_atom_type_scat_dispersion_imag
_atom_type_scat_source
C C 0.0033 0.0016 'International Tables Vol C Tables 4.2.6.8 and 6.1.1.4'
H H 0.0000 0.0000 'International Tables Vol C Tables 4.2.6.8 and 6.1.1.4'
N N 0.0061 0.0033 'International Tables Vol C Tables 4.2.6.8 and 6.1.1.4'
O O 0.0106 0.0060 'International Tables Vol C Tables 4.2.6.8 and 6.1.1.4'
Cr Cr 0.3209 0.6236 'International Tables Vol C Tables 4.2.6.8 and 6.1.1.4'
Mn Mn 0.3368 0.7283 'International Tables Vol C Tables 4.2.6.8 and 6.1.1.4'

loop_
_geom_angle_atom_site_label_1
_geom_angle_atom_site_label_2
_geom_angle_atom_site_label_3
_geom_angle
_geom_angle_site_symmetry_1
C5 Cr1 C3 88.2(7) .
C5 Cr1 C6 178.3(5) .
C3 Cr1 C6 93.3(6) .
C5 Cr1 C1 91.3(6) .
C3 Cr1 C1 179.5(7) .
C6 Cr1 C1 87.2(6) .
C5 Cr1 C2 90.7(6) .
C3 Cr1 C2 90.7(6) .
C6 Cr1 C2 88.5(6) .
C1 Cr1 C2 89.5(4) .
C5 Cr1 C4 87.6(6) .
C3 Cr1 C4 89.9(4) .
C6 Cr1 C4 93.2(6) .
C1 Cr1 C4 89.9(6) .
C2 Cr1 C4 178.2(6) .
N4 Mn1 N3 92.2(3) .
N4 Mn1 N1 178.2(5) .
N3 Mn1 N1 89.0(4) .
N4 Mn1 N2 87.6(4) .
N3 Mn1 N2 179.1(5) .
N1 Mn1 N2 91.2(3) .
N4 Mn1 O1 94.4(4) .
N3 Mn1 O1 86.6(4) .
N1 Mn1 O1 84.4(4) .
N2 Mn1 O1 92.6(3) .
N4 Mn1 N8 86.0(4) .
N3 Mn1 N8 91.8(4) .
N1 Mn1 N8 95.3(4) .
N2 Mn1 N8 89.0(4) .
O1 Mn1 N8 178.4(3) .
N1 C1 Cr1 178.3(14) .
C1 N1 Mn1 164.5(13) .
N2 C2 Cr1 176.2(13) 1_655
C2 N2 Mn1 153.0(11) 1_455
N3 C3 Cr1 176.1(14) 4_645
C3 N3 Mn1 178.7(14) 4_655
N4 C4 Cr1 177.6(15) 4_545
C4 N4 Mn1 162.6(13) 4
N5 C5 Cr1 178(2) .
N6 C6 Cr1 177.7(13) .
C7 N7 H1 109.5 .
C7 N7 H2 109.5 .
H1 N7 H2 109.5 .
C7 N7 H3 109.5 .
H1 N7 H3 109.5 .
H2 N7 H3 109.5 .
C8 N8 Mn1 123.8(7) .
C8 N8 H4 106.4 .
Mn1 N8 H4 106.4 .
C8 N8 H5 106.4 .
Mn1 N8 H5 106.4 .
H4 N8 H5 106.5 .
N7 C7 C8 113.4(12) .
N7 C7 H6 108.9 .
C8 C7 H6 108.9 .
N7 C7 H7 108.9 .
C8 C7 H7 108.9 .
H6 C7 H7 107.7 .
N8 C8 C9 111.3(9) .
N8 C8 C7 113.6(11) .
C9 C8 C7 107.5(10) .
N8 C8 H8 108.1 .
C9 C8 H8 108.1 .
C7 C8 H8 108.1 .
C8 C9 H9 109.5 .
C8 C9 H10 109.5 .
H9 C9 H10 109.5 .
C8 C9 H11 109.5 .
H9 C9 H11 109.5 .
H10 C9 H11 109.5 .

loop_
_geom_bond_atom_site_label_1
_geom_bond_atom_site_label_2
_geom_bond_distance
_geom_bond_site_symmetry_2
Cr1 C5 2.046(11) .
Cr1 C3 2.052(15) .
Cr1 C6 2.066(10) .
Cr1 C1 2.084(15) .
Cr1 C2 2.088(14) .
Cr1 C4 2.092(14) .
Mn1 N4 2.209(12) .
Mn1 N3 2.209(12) .
Mn1 N1 2.212(12) .
Mn1 N2 2.224(11) .
Mn1 O1 2.245(7) .
Mn1 N8 2.324(10) .
C1 N1 1.140(18) .
C2 N2 1.150(17) 1_655
N2 C2 1.150(17) 1_455
C3 N3 1.170(18) 4_645
N3 C3 1.170(18) 4_655
C4 N4 1.126(17) 4_545
N4 C4 1.126(17) 4
C5 N5 1.161(14) .
C6 N6 1.153(13) .
N7 C7 1.475(16) .
N7 H1 0.8900 .
N7 H2 0.8900 .
N7 H3 0.8900 .
N8 C8 1.504(14) .
N8 H4 0.9000 .
N8 H5 0.9000 .
C7 C8 1.536(15) .
C7 H6 0.9700 .
C7 H7 0.9700 .
C8 C9 1.521(16) .
C8 H8 0.9800 .
C9 H9 0.9600 .
C9 H10 0.9600 .
C9 H11 0.9600 .

loop_
_geom_torsion_atom_site_label_1
_geom_torsion_atom_site_label_2
_geom_torsion_atom_site_label_3
_geom_torsion_atom_site_label_4
_geom_torsion
_geom_torsion_site_symmetry_4
C5 Cr1 C1 N1 -106(50) .
C3 Cr1 C1 N1 -125(86) .
C6 Cr1 C1 N1 73(50) .
C2 Cr1 C1 N1 -15(50) .
C4 Cr1 C1 N1 167(50) .
Cr1 C1 N1 Mn1 -91(50) .
N4 Mn1 N1 C1 -152(13) .
N3 Mn1 N1 C1 76(5) .
N2 Mn1 N1 C1 -105(5) .
O1 Mn1 N1 C1 163(5) .
N8 Mn1 N1 C1 -16(5) .
C5 Cr1 C2 N2 -174(19) 1_655
C3 Cr1 C2 N2 -85(19) 1_655
C6 Cr1 C2 N2 8(19) 1_655
C1 Cr1 C2 N2 95(19) 1_655
C4 Cr1 C2 N2 166(15) 1_655
N4 Mn1 N2 C2 -90(3) 1_455
N3 Mn1 N2 C2 -166(26) 1_455
N1 Mn1 N2 C2 91(3) 1_455
O1 Mn1 N2 C2 175(3) 1_455
N8 Mn1 N2 C2 -4(3) 1_455
C5 Cr1 C3 N3 -13(21) 4_645
C6 Cr1 C3 N3 168(21) 4_645
C1 Cr1 C3 N3 6(100) 4_645
C2 Cr1 C3 N3 -103(21) 4_645
C4 Cr1 C3 N3 75(21) 4_645
N4 Mn1 N3 C3 105(58) 4_655
N1 Mn1 N3 C3 -77(58) 4_655
N2 Mn1 N3 C3 -180(100) 4_655
O1 Mn1 N3 C3 -161(58) 4_655
N8 Mn1 N3 C3 19(58) 4_655
C5 Cr1 C4 N4 25(35) 4_545
C3 Cr1 C4 N4 -64(35) 4_545
C6 Cr1 C4 N4 -157(35) 4_545
C1 Cr1 C4 N4 116(35) 4_545
C2 Cr1 C4 N4 45(48) 4_545
N3 Mn1 N4 C4 -75(4) 4
N1 Mn1 N4 C4 153(13) 4
N2 Mn1 N4 C4 105(4) 4
O1 Mn1 N4 C4 -162(4) 4
N8 Mn1 N4 C4 16(4) 4
C3 Cr1 C5 N5 130(36) .
C6 Cr1 C5 N5 -79(45) .
C1 Cr1 C5 N5 -50(36) .
C2 Cr1 C5 N5 -139(36) .
C4 Cr1 C5 N5 40(36) .
C5 Cr1 C6 N6 21(58) .
C3 Cr1 C6 N6 173(35) .
C1 Cr1 C6 N6 -8(35) .
C2 Cr1 C6 N6 82(35) .
C4 Cr1 C6 N6 -97(35) .
N4 Mn1 N8 C8 -178.7(9) .
N3 Mn1 N8 C8 -86.7(9) .
N1 Mn1 N8 C8 2.5(9) .
N2 Mn1 N8 C8 93.6(9) .
O1 Mn1 N8 C8 -76(11) .
Mn1 N8 C8 C9 -65.7(13) .
Mn1 N8 C8 C7 172.9(9) .
N7 C7 C8 N8 -73.4(17) .
N7 C7 C8 C9 163.1(13) .
